data_7248673
loop_
_publ_author_name
'Dunkel, Petra'
'Bogd\'an, D\'ora'
'Deme, Ruth'
'Zimber, \'Ad\'am'
'Ballayov\'a, Veronika'
'Csizmadia, Eszter'
'Kontra, Bence'
'Kalydi, Eszter'
'B\'enyei, Attila'
'M\'atyus, P\'eter'
'Mucsi, Zolt\'an'

_publ_section_title
;
 C(sp3)--H cyclizations of 2-(2-vinyl)phenoxy-tert-anilines
;
_journal_issue 24
_journal_name_full 'RSC Advances'
_journal_page_first 16784
_journal_page_last 16800
_journal_paper_doi 10.1039/D3RA08974F
_journal_volume 14
_journal_year 2024
_chemical_formula_moiety 'C21 H19 N3 O'
_chemical_formula_sum 'C21 H19 N3 O'
_chemical_formula_weight 329.39
_space_group_IT_number 15
_space_group_name_Hall '-C 2yc'
_space_group_name_H-M_alt 'C 1 2/c 1'
_symmetry_cell_setting monoclinic
_symmetry_space_group_name_Hall '-C 2yc'
_symmetry_space_group_name_H-M 'C 1 2/c 1'
_atom_sites_solution_hydrogens geom
_atom_sites_solution_primary direct
_atom_sites_solution_secondary difmap
_audit_creation_date 2011-02-08T10:57:58-00:00
_audit_creation_method 'WinGX routine CIF_UPDATE'
_audit_update_record
;
2023-03-31 deposited with the CCDC.	2024-04-30 downloaded from the CCDC.
;
_cell_angle_alpha 90.000(5)
_cell_angle_beta 127.830(5)
_cell_angle_gamma 90.000(5)
_cell_formula_units_Z 8
_cell_length_a 27.317(5)
_cell_length_b 8.519(5)
_cell_length_c 19.641(5)
_cell_measurement_reflns_used 25
_cell_measurement_temperature 293(2)
_cell_measurement_theta_max 11.5
_cell_measurement_theta_min 4.7
_cell_volume 3610(2)
_computing_cell_refinement 'CAD4 Express (Enraf Nonius, 1992)'
_computing_data_collection 'CAD4 Express (Enraf Nonius, 1992)'
_computing_data_reduction 'PROFIT (Streltsov & Zavodnik, 1989)'
_computing_molecular_graphics 'Ortep-3 for Windows (Farrugia, 1997)'
_computing_publication_material 'WinGX publication routines (Farrugia, 1999)'
_computing_structure_refinement 'SHELXL-97 (Sheldrick, 2008)'
_computing_structure_solution 'SIR92 (Giacovazzo et al, 1993)'
_diffrn_ambient_temperature 293(2)
_diffrn_measured_fraction_theta_full 0.995
_diffrn_measured_fraction_theta_max 0.995
_diffrn_measurement_device_type 'Enraf Nonius CAD4'
_diffrn_measurement_method 'profiled omega/2theta scans'
_diffrn_radiation_monochromator graphite
_diffrn_radiation_type MoK\a
_diffrn_radiation_wavelength 0.71069
_diffrn_reflns_av_unetI/netI 0.0282
_diffrn_reflns_limit_h_max 33
_diffrn_reflns_limit_h_min -6
_diffrn_reflns_limit_k_max 10
_diffrn_reflns_limit_k_min -4
_diffrn_reflns_limit_l_max 18
_diffrn_reflns_limit_l_min -23
_diffrn_reflns_number 3725
_diffrn_reflns_theta_full 25.52
_diffrn_reflns_theta_max 25.52
_diffrn_reflns_theta_min 2.57
_diffrn_source 'fine-focus sealed tube'
_diffrn_standards_decay_% 4
_diffrn_standards_interval_count 102
_diffrn_standards_interval_time 5
_diffrn_standards_number 4
_exptl_absorpt_coefficient_mu 0.076
_exptl_absorpt_correction_type none
_exptl_crystal_colour colourless
_exptl_crystal_density_diffrn 1.212
_exptl_crystal_density_method 'not measured'
_exptl_crystal_description prism
_exptl_crystal_F_000 1392
_exptl_crystal_size_max 0.35
_exptl_crystal_size_mid 0.25
_exptl_crystal_size_min 0.2
_refine_diff_density_max 0.265
_refine_diff_density_min -0.35
_refine_diff_density_rms 0.07
_refine_ls_extinction_method none
_refine_ls_goodness_of_fit_ref 1.061
_refine_ls_hydrogen_treatment constr
_refine_ls_matrix_type full
_refine_ls_number_parameters 226
_refine_ls_number_reflns 3725
_refine_ls_number_restraints 0
_refine_ls_restrained_S_all 1.061
_refine_ls_R_factor_all 0.1174
_refine_ls_R_factor_gt 0.0726
_refine_ls_shift/su_max 0
_refine_ls_shift/su_mean 0
_refine_ls_structure_factor_coef Fsqd
_refine_ls_weighting_details 'calc w=1/[\s^2^(Fo^2^)+(0.0586P)^2^+19.9399P] where P=(Fo^2^+2Fc^2^)/3'
_refine_ls_weighting_scheme calc
_refine_ls_wR_factor_ref 0.1909
_reflns_number_gt 1955
_reflns_number_total 3725
_reflns_threshold_expression >2\s(I)
_publcif_datablock.id {a19d3a49-5aa6-4280-bb8a-c01665e751f9}

_cod_data_source_file d3ra08974f3.cif
_cod_data_source_block 4c
_cod_original_sg_symbol_H-M 'C 2/c'
_cod_database_code 7248673

loop_
_symmetry_equiv_pos_as_xyz
'x, y, z'
'-x, y, -z+1/2'
'x+1/2, y+1/2, z'
'-x+1/2, y+1/2, -z+1/2'
'-x, -y, -z'
'x, -y, z-1/2'
'-x+1/2, -y+1/2, -z'
'x+1/2, -y+1/2, z-1/2'

loop_
_atom_site_label
_atom_site_fract_x
_atom_site_fract_y
_atom_site_fract_z
_atom_site_U_iso_or_equiv
_atom_site_adp_type
_atom_site_calc_flag
_atom_site_refinement_flags
_atom_site_occupancy
_atom_site_disorder_assembly
_atom_site_disorder_group
_atom_site_type_symbol
C1 0.4624(4) 0.3095(8) -0.5300(4) 0.077(2) Uani d . 1 . . C
C2 0.4442(4) 0.0593(9) -0.4920(4) 0.072(2) Uani d . 1 . . C
C3 0.4778(3) 0.1998(7) -0.4631(4) 0.0616(17) Uani d . 1 . . C
C4 0.5235(3) 0.2395(7) -0.3806(4) 0.0620(17) Uani d . 1 . . C
H4 0.5403 0.3393 -0.3713 0.074 Uiso calc . 1 . . H
C5 0.5493(3) 0.1421(7) -0.3046(4) 0.0570(16) Uani d . 1 . . C
C6 0.5509(4) -0.0212(8) -0.3071(4) 0.082(2) Uani d . 1 . . C
H6 0.5341 -0.0714 -0.3592 0.099 Uiso calc . 1 . . H
C7 0.5774(4) -0.1102(8) -0.2329(5) 0.100(3) Uani d . 1 . . C
H7 0.5779 -0.2191 -0.2352 0.12 Uiso calc . 1 . . H
C8 0.6030(4) -0.0338(8) -0.1556(4) 0.088(3) Uani d . 1 . . C
H8 0.6215 -0.0926 -0.1055 0.106 Uiso calc . 1 . . H
C9 0.6018(3) 0.1253(8) -0.1513(4) 0.0634(17) Uani d . 1 . . C
H9 0.618 0.1744 -0.0991 0.076 Uiso calc . 1 . . H
C10 0.5765(3) 0.2130(7) -0.2245(4) 0.0544(15) Uani d . 1 . . C
C11 0.6083(3) 0.4527(7) -0.1473(4) 0.0536(15) Uani d . 1 . . C
C12 0.5787(3) 0.5188(7) -0.1161(4) 0.0694(18) Uani d . 1 . . C
H12 0.536 0.5101 -0.1474 0.083 Uiso calc . 1 . . H
C13 0.6137(4) 0.5971(8) -0.0382(5) 0.077(2) Uani d . 1 . . C
H13 0.5948 0.6406 -0.0162 0.093 Uiso calc . 1 . . H
C14 0.6751(4) 0.6099(8) 0.0056(4) 0.079(2) Uani d . 1 . . C
H14 0.6985 0.6608 0.0587 0.094 Uiso calc . 1 . . H
C15 0.7048(3) 0.5498(8) -0.0259(4) 0.076(2) Uani d . 1 . . C
H15 0.7473 0.563 0.0048 0.091 Uiso calc . 1 . . H
C16 0.6698(3) 0.4682(7) -0.1049(4) 0.0596(16) Uani d . 1 . . C
C17 0.6790(3) 0.4867(7) -0.2195(4) 0.072(2) Uani d . 1 . . C
H17A 0.6994 0.5881 -0.2036 0.087 Uiso calc R 1 . . H
H17B 0.6346 0.5038 -0.2579 0.087 Uiso calc R 1 . . H
C18 0.6980(4) 0.3892(10) -0.2650(5) 0.098(3) Uani d . 1 . . C
H18A 0.6741 0.2927 -0.2859 0.117 Uiso calc R 1 . . H
H18B 0.6882 0.4471 -0.3145 0.117 Uiso calc R 1 . . H
C19 0.7646(4) 0.3502(11) -0.2083(6) 0.111(3) Uani d . 1 . . C
H19A 0.7889 0.4452 -0.1931 0.133 Uiso calc R 1 . . H
H19B 0.7738 0.2807 -0.2383 0.133 Uiso calc R 1 . . H
C20 0.7815(4) 0.2707(10) -0.1273(6) 0.109(3) Uani d . 1 . . C
H20A 0.7608 0.1699 -0.142 0.131 Uiso calc R 1 . . H
H20B 0.8259 0.2525 -0.0879 0.131 Uiso calc R 1 . . H
C21 0.7625(3) 0.3721(9) -0.0840(4) 0.083(2) Uani d . 1 . . C
H21A 0.7732 0.3196 -0.0327 0.099 Uiso calc R 1 . . H
H21B 0.7849 0.4707 -0.0666 0.099 Uiso calc R 1 . . H
N1 0.4480(4) 0.3873(8) -0.5854(4) 0.109(2) Uani d . 1 . . N
N2 0.4149(3) -0.0502(8) -0.5195(4) 0.096(2) Uani d . 1 . . N
N3 0.6969(2) 0.4024(6) -0.1416(3) 0.0614(14) Uani d . 1 . . N
O1 0.57169(19) 0.3746(4) -0.2261(2) 0.0585(11) Uani d . 1 . . O

loop_
_atom_site_aniso_label
_atom_site_aniso_U_11
_atom_site_aniso_U_22
_atom_site_aniso_U_33
_atom_site_aniso_U_12
_atom_site_aniso_U_13
_atom_site_aniso_U_23
C1 0.110(6) 0.047(4) 0.056(4) -0.003(4) 0.042(4) -0.012(3)
C2 0.103(6) 0.055(4) 0.073(5) -0.001(4) 0.061(5) 0.001(4)
C3 0.091(5) 0.051(4) 0.056(4) 0.007(4) 0.051(4) 0.008(3)
C4 0.092(5) 0.049(4) 0.064(4) 0.009(3) 0.057(4) 0.009(3)
C5 0.076(4) 0.042(3) 0.052(3) 0.004(3) 0.039(3) 0.004(3)
C6 0.122(6) 0.061(4) 0.067(4) 0.009(4) 0.060(5) 0.000(4)
C7 0.149(8) 0.052(4) 0.069(5) 0.020(5) 0.051(5) 0.020(4)
C8 0.123(7) 0.060(4) 0.060(4) 0.001(4) 0.045(5) 0.026(4)
C9 0.076(5) 0.056(4) 0.053(4) 0.005(3) 0.037(4) 0.008(3)
C10 0.061(4) 0.047(3) 0.060(4) 0.008(3) 0.039(3) 0.009(3)
C11 0.056(4) 0.049(3) 0.052(3) 0.008(3) 0.032(3) 0.011(3)
C12 0.092(5) 0.055(4) 0.084(5) 0.006(4) 0.065(4) 0.010(4)
C13 0.120(7) 0.065(5) 0.078(5) 0.004(5) 0.076(5) 0.005(4)
C14 0.123(7) 0.054(4) 0.061(4) -0.012(5) 0.058(5) -0.006(3)
C15 0.092(5) 0.065(4) 0.064(4) -0.004(4) 0.044(4) 0.011(4)
C16 0.081(5) 0.050(4) 0.054(4) 0.011(3) 0.045(4) 0.012(3)
C17 0.092(5) 0.073(4) 0.073(4) 0.017(4) 0.061(4) 0.024(4)
C18 0.118(7) 0.118(7) 0.087(5) 0.018(6) 0.078(6) 0.005(5)
C19 0.139(8) 0.107(7) 0.141(8) 0.032(6) 0.114(8) 0.015(6)
C20 0.107(7) 0.090(6) 0.151(8) 0.034(5) 0.090(7) 0.026(6)
C21 0.075(5) 0.090(5) 0.081(5) 0.013(4) 0.047(4) 0.022(4)
N1 0.149(7) 0.082(4) 0.069(4) -0.003(5) 0.054(4) 0.020(4)
N2 0.132(6) 0.075(4) 0.089(5) -0.022(4) 0.071(5) -0.007(4)
N3 0.070(4) 0.060(3) 0.056(3) 0.010(3) 0.039(3) 0.013(3)
O1 0.070(3) 0.050(2) 0.048(2) 0.004(2) 0.032(2) 0.0023(19)

loop_
_atom_type_symbol
_atom_type_description
_atom_type_scat_dispersion_real
_atom_type_scat_dispersion_imag
_atom_type_scat_source
C C 0.0033 0.0016 'International Tables Vol C Tables 4.2.6.8 and 6.1.1.4'
H H 0 0 'International Tables Vol C Tables 4.2.6.8 and 6.1.1.4'
N N 0.0061 0.0033 'International Tables Vol C Tables 4.2.6.8 and 6.1.1.4'
O O 0.0106 0.006 'International Tables Vol C Tables 4.2.6.8 and 6.1.1.4'

loop_
_geom_angle_atom_site_label_1
_geom_angle_atom_site_label_2
_geom_angle_atom_site_label_3
_geom_angle
_geom_angle_site_symmetry_1
_geom_angle_site_symmetry_3
_geom_angle_publ_flag
N1 C1 C3 175.6(8) . . ?
N2 C2 C3 176.3(9) . . ?
C4 C3 C2 126.6(6) . . ?
C4 C3 C1 117.9(6) . . ?
C2 C3 C1 115.5(6) . . ?
C3 C4 C5 126.8(6) . . ?
C3 C4 H4 116.6 . . ?
C5 C4 H4 116.6 . . ?
C6 C5 C10 117.6(6) . . ?
C6 C5 C4 122.5(6) . . ?
C10 C5 C4 119.7(5) . . ?
C7 C6 C5 121.0(6) . . ?
C7 C6 H6 119.5 . . ?
C5 C6 H6 119.5 . . ?
C8 C7 C6 118.8(6) . . ?
C8 C7 H7 120.6 . . ?
C6 C7 H7 120.6 . . ?
C9 C8 C7 121.5(6) . . ?
C9 C8 H8 119.3 . . ?
C7 C8 H8 119.3 . . ?
C8 C9 C10 119.5(6) . . ?
C8 C9 H9 120.2 . . ?
C10 C9 H9 120.2 . . ?
C9 C10 O1 123.0(5) . . ?
C9 C10 C5 121.5(5) . . ?
O1 C10 C5 115.3(5) . . ?
C16 C11 O1 120.5(5) . . ?
C16 C11 C12 121.8(6) . . ?
O1 C11 C12 117.7(6) . . ?
C13 C12 C11 119.1(7) . . ?
C13 C12 H12 120.4 . . ?
C11 C12 H12 120.4 . . ?
C14 C13 C12 119.5(7) . . ?
C14 C13 H13 120.2 . . ?
C12 C13 H13 120.2 . . ?
C13 C14 C15 122.0(6) . . ?
C13 C14 H14 119 . . ?
C15 C14 H14 119 . . ?
C14 C15 C16 119.1(7) . . ?
C14 C15 H15 120.4 . . ?
C16 C15 H15 120.4 . . ?
C11 C16 C15 118.4(6) . . ?
C11 C16 N3 119.0(6) . . ?
C15 C16 N3 122.6(6) . . ?
N3 C17 C18 109.1(5) . . ?
N3 C17 H17A 109.9 . . ?
C18 C17 H17A 109.9 . . ?
N3 C17 H17B 109.9 . . ?
C18 C17 H17B 109.9 . . ?
H17A C17 H17B 108.3 . . ?
C19 C18 C17 112.7(6) . . ?
C19 C18 H18A 109.1 . . ?
C17 C18 H18A 109.1 . . ?
C19 C18 H18B 109.1 . . ?
C17 C18 H18B 109.1 . . ?
H18A C18 H18B 107.8 . . ?
C18 C19 C20 109.5(7) . . ?
C18 C19 H19A 109.8 . . ?
C20 C19 H19A 109.8 . . ?
C18 C19 H19B 109.8 . . ?
C20 C19 H19B 109.8 . . ?
H19A C19 H19B 108.2 . . ?
C21 C20 C19 110.3(6) . . ?
C21 C20 H20A 109.6 . . ?
C19 C20 H20A 109.6 . . ?
C21 C20 H20B 109.6 . . ?
C19 C20 H20B 109.6 . . ?
H20A C20 H20B 108.1 . . ?
N3 C21 C20 110.7(6) . . ?
N3 C21 H21A 109.5 . . ?
C20 C21 H21A 109.5 . . ?
N3 C21 H21B 109.5 . . ?
C20 C21 H21B 109.5 . . ?
H21A C21 H21B 108.1 . . ?
C16 N3 C21 117.2(5) . . ?
C16 N3 C17 112.9(5) . . ?
C21 N3 C17 111.2(5) . . ?
C10 O1 C11 117.2(4) . . ?

loop_
_geom_bond_atom_site_label_1
_geom_bond_atom_site_label_2
_geom_bond_site_symmetry_2
_geom_bond_distance
_geom_bond_publ_flag
C1 N1 . 1.119(8) ?
C1 C3 . 1.449(8) ?
C2 N2 . 1.128(8) ?
C2 C3 . 1.400(9) ?
C3 C4 . 1.347(8) ?
C4 C5 . 1.457(8) ?
C4 H4 . 0.93 ?
C5 C6 . 1.394(8) ?
C5 C10 . 1.398(8) ?
C6 C7 . 1.388(9) ?
C6 H6 . 0.93 ?
C7 C8 . 1.384(9) ?
C7 H7 . 0.93 ?
C8 C9 . 1.360(9) ?
C8 H8 . 0.93 ?
C9 C10 . 1.373(8) ?
C9 H9 . 0.93 ?
C10 O1 . 1.382(6) ?
C11 C16 . 1.348(8) ?
C11 O1 . 1.393(7) ?
C11 C12 . 1.400(8) ?
C12 C13 . 1.380(9) ?
C12 H12 . 0.93 ?
C13 C14 . 1.342(10) ?
C13 H13 . 0.93 ?
C14 C15 . 1.385(10) ?
C14 H14 . 0.93 ?
C15 C16 . 1.410(9) ?
C15 H15 . 0.93 ?
C16 N3 . 1.425(7) ?
C17 N3 . 1.477(7) ?
C17 C18 . 1.525(9) ?
C17 H17A . 0.97 ?
C17 H17B . 0.97 ?
C18 C19 . 1.474(10) ?
C18 H18A . 0.97 ?
C18 H18B . 0.97 ?
C19 C20 . 1.517(10) ?
C19 H19A . 0.97 ?
C19 H19B . 0.97 ?
C20 C21 . 1.509(10) ?
C20 H20A . 0.97 ?
C20 H20B . 0.97 ?
C21 N3 . 1.440(8) ?
C21 H21A . 0.97 ?
C21 H21B . 0.97 ?
